data_1573405
loop_
_publ_author_name
'Pilopp, Yannic'
'Beer, Henrik'
'Bresien, Jonas'
'Michalik, Dirk'
'Villinger, Alexander'
'Schulz, Axel'

_publ_section_title
;
 Designing a visible light-mediated double photoswitch: A combination of
 biradical and azobenzene structural motifs that can be switched
 independently
;
_journal_name_full 'Chemical Science'
_journal_paper_doi 10.1039/D4SC07247B
_journal_year 2024
_chemical_formula_moiety 'C17 H17 N3'
_chemical_formula_sum 'C17 H17 N3'
_chemical_formula_weight 263.33
_space_group_crystal_system monoclinic
_space_group_IT_number 14
_space_group_name_Hall '-P 2ybc'
_space_group_name_H-M_alt 'P 1 21/c 1'
_atom_sites_solution_hydrogens geom
_audit_creation_method SHELXL-2014/7
_audit_update_record
;
2023-08-29 deposited with the CCDC.	2024-12-02 downloaded from the CCDC.
;
_cell_angle_alpha 90
_cell_angle_beta 99.559(2)
_cell_angle_gamma 90
_cell_formula_units_Z 4
_cell_length_a 7.2792(8)
_cell_length_b 9.3758(10)
_cell_length_c 20.838(2)
_cell_measurement_reflns_used 6179
_cell_measurement_temperature 123(2)
_cell_measurement_theta_max 33.72
_cell_measurement_theta_min 2.84
_cell_volume 1402.4(3)
_computing_cell_refinement 'Bruker Apex V7.51A'
_computing_data_collection 'Bruker Apex V7.51A'
_computing_data_reduction 'Bruker SAINT'
_computing_molecular_graphics 'ORTEP-3v2.01 (Farrugia, 1997)'
_computing_publication_material 'SHELXL-2014/7 (Sheldrick, 2014)'
_computing_structure_refinement 'SHELXL-2014/7 (Sheldrick, 2014)'
_computing_structure_solution 'Bruker SHELXTL'
_diffrn_ambient_temperature 123(2)
_diffrn_measured_fraction_theta_full 0.998
_diffrn_measured_fraction_theta_max 0.999
_diffrn_measurement_device_type 'Bruker Apex Kappa-II-CCD-diffractometer'
_diffrn_measurement_method 'phi and omega scans'
_diffrn_radiation_type MoK\a
_diffrn_radiation_wavelength 0.71073
_diffrn_reflns_av_R_equivalents 0.0432
_diffrn_reflns_av_unetI/netI 0.0271
_diffrn_reflns_Laue_measured_fraction_full 0.998
_diffrn_reflns_Laue_measured_fraction_max 0.999
_diffrn_reflns_limit_h_max 10
_diffrn_reflns_limit_h_min -10
_diffrn_reflns_limit_k_max 13
_diffrn_reflns_limit_k_min -13
_diffrn_reflns_limit_l_max 30
_diffrn_reflns_limit_l_min -29
_diffrn_reflns_number 29154
_diffrn_reflns_point_group_measured_fraction_full 0.998
_diffrn_reflns_point_group_measured_fraction_max 0.999
_diffrn_reflns_theta_full 25.242
_diffrn_reflns_theta_max 31.000
_diffrn_reflns_theta_min 3.575
_diffrn_source 'sealed tube'
_exptl_absorpt_coefficient_mu 0.076
_exptl_absorpt_correction_T_max 0.7469
_exptl_absorpt_correction_T_min 0.6672
_exptl_absorpt_correction_type multi-scan
_exptl_absorpt_process_details '(SADABS; Sheldrick, 2004)'
_exptl_crystal_colour orange
_exptl_crystal_density_diffrn 1.247
_exptl_crystal_description block
_exptl_crystal_F_000 560
_exptl_crystal_size_max 0.380
_exptl_crystal_size_mid 0.140
_exptl_crystal_size_min 0.130
_refine_diff_density_max 0.470
_refine_diff_density_min -0.199
_refine_diff_density_rms 0.054
_refine_ls_extinction_method none
_refine_ls_goodness_of_fit_ref 1.053
_refine_ls_hydrogen_treatment constr
_refine_ls_matrix_type full
_refine_ls_number_parameters 185
_refine_ls_number_reflns 4472
_refine_ls_number_restraints 0
_refine_ls_restrained_S_all 1.053
_refine_ls_R_factor_all 0.0655
_refine_ls_R_factor_gt 0.0474
_refine_ls_shift/su_max 0.000
_refine_ls_shift/su_mean 0.000
_refine_ls_structure_factor_coef Fsqd
_refine_ls_weighting_details 'w=1/[\s^2^(Fo^2^)+(0.0748P)^2^+0.2774P] where P=(Fo^2^+2Fc^2^)/3'
_refine_ls_weighting_scheme calc
_refine_ls_wR_factor_gt 0.1228
_refine_ls_wR_factor_ref 0.1374
_reflns_Friedel_coverage 0.000
_reflns_number_gt 3479
_reflns_number_total 4472
_reflns_threshold_expression 'I > 2\s(I)'
_cod_data_source_file d4sc07247b2.cif
_cod_data_source_block is_hb304b
_cod_original_sg_symbol_H-M 'P 21/c'
_cod_database_code 1573405
_shelx_shelxl_version_number 2014/7
_shelx_space_group_comment
;
The symmetry employed for this shelxl refinement is uniquely defined
by the following loop, which should always be used as a source of
symmetry information in preference to the above space-group names.
They are only intended as comments.
;
_shelx_estimated_absorpt_t_min 0.972
_shelx_estimated_absorpt_t_max 0.990

loop_
_space_group_symop_operation_xyz
'x, y, z'
'-x, y+1/2, -z+1/2'
'-x, -y, -z'
'x, -y-1/2, z-1/2'

loop_
_atom_site_label
_atom_site_type_symbol
_atom_site_fract_x
_atom_site_fract_y
_atom_site_fract_z
_atom_site_U_iso_or_equiv
_atom_site_adp_type
_atom_site_occupancy
_atom_site_site_symmetry_order
_atom_site_calc_flag
_atom_site_refinement_flags_posn
_atom_site_refinement_flags_adp
_atom_site_refinement_flags_occupancy
_atom_site_disorder_assembly
_atom_site_disorder_group
N1 N 0.08122(13) 0.62368(10) 0.36986(4) 0.02150(19) Uani 1 1 d . . . . .
N2 N 0.38407(13) 0.28337(9) 0.57905(4) 0.02076(19) Uani 1 1 d . . . . .
N3 N 0.29243(13) 0.17443(10) 0.58885(4) 0.02129(19) Uani 1 1 d . . . . .
C1 C 0.15770(14) 0.53650(11) 0.42214(5) 0.0184(2) Uani 1 1 d . . . . .
C2 C 0.21071(14) 0.60056(11) 0.48321(5) 0.0180(2) Uani 1 1 d . . . . .
C3 C 0.28688(14) 0.51288(11) 0.53494(5) 0.0180(2) Uani 1 1 d . . . . .
C4 C 0.30038(14) 0.36576(11) 0.52401(5) 0.0181(2) Uani 1 1 d . . . . .
C5 C 0.25090(15) 0.30345(11) 0.46230(5) 0.0195(2) Uani 1 1 d . . . . .
C6 C 0.17825(14) 0.39135(11) 0.40994(5) 0.0192(2) Uani 1 1 d . . . . .
C7 C 0.01659(18) 0.69373(14) 0.32582(6) 0.0296(3) Uani 1 1 d . . . . .
C8 C 0.18807(16) 0.75867(11) 0.49093(6) 0.0233(2) Uani 1 1 d . . . . .
H8A H 0.2986 0.8079 0.4809 0.035 Uiso 1 1 calc R U . . .
H8B H 0.1732 0.7798 0.5358 0.035 Uiso 1 1 calc R U . . .
H8C H 0.0777 0.7913 0.4611 0.035 Uiso 1 1 calc R U . . .
C9 C 0.34914(16) 0.57260(12) 0.60220(5) 0.0223(2) Uani 1 1 d . . . . .
H9A H 0.4000 0.6686 0.5988 0.033 Uiso 1 1 calc R U . . .
H9B H 0.4453 0.5107 0.6262 0.033 Uiso 1 1 calc R U . . .
H9C H 0.2425 0.5773 0.6253 0.033 Uiso 1 1 calc R U . . .
C10 C 0.28109(18) 0.14721(12) 0.45002(6) 0.0268(2) Uani 1 1 d . . . . .
H10A H 0.1620 0.0965 0.4460 0.040 Uiso 1 1 calc R U . . .
H10B H 0.3685 0.1073 0.4864 0.040 Uiso 1 1 calc R U . . .
H10C H 0.3324 0.1363 0.4097 0.040 Uiso 1 1 calc R U . . .
C11 C 0.12723(17) 0.33281(12) 0.34196(5) 0.0258(2) Uani 1 1 d . . . . .
H11A H 0.0498 0.4023 0.3146 0.039 Uiso 1 1 calc R U . . .
H11B H 0.0577 0.2436 0.3432 0.039 Uiso 1 1 calc R U . . .
H11C H 0.2409 0.3145 0.3239 0.039 Uiso 1 1 calc R U . . .
C12 C 0.38278(15) 0.08693(11) 0.64091(5) 0.0202(2) Uani 1 1 d . . . . .
C13 C 0.57167(16) 0.09685(12) 0.66665(5) 0.0229(2) Uani 1 1 d . . . . .
H13 H 0.6472 0.1670 0.6509 0.027 Uiso 1 1 calc R U . . .
C14 C 0.64825(17) 0.00383(12) 0.71533(5) 0.0269(2) Uani 1 1 d . . . . .
H14 H 0.7770 0.0100 0.7330 0.032 Uiso 1 1 calc R U . . .
C15 C 0.53792(19) -0.09861(13) 0.73860(5) 0.0290(3) Uani 1 1 d . . . . .
H15 H 0.5915 -0.1625 0.7719 0.035 Uiso 1 1 calc R U . . .
C16 C 0.3497(2) -0.10773(13) 0.71323(6) 0.0312(3) Uani 1 1 d . . . . .
H16 H 0.2741 -0.1770 0.7296 0.037 Uiso 1 1 calc R U . . .
C17 C 0.27160(17) -0.01547(12) 0.66389(6) 0.0272(2) Uani 1 1 d . . . . .
H17 H 0.1431 -0.0224 0.6460 0.033 Uiso 1 1 calc R U . . .

loop_
_atom_site_aniso_label
_atom_site_aniso_U_11
_atom_site_aniso_U_22
_atom_site_aniso_U_33
_atom_site_aniso_U_23
_atom_site_aniso_U_13
_atom_site_aniso_U_12
N1 0.0217(4) 0.0207(4) 0.0217(4) 0.0021(3) 0.0027(3) -0.0004(3)
N2 0.0232(4) 0.0180(4) 0.0205(4) 0.0017(3) 0.0019(3) 0.0004(3)
N3 0.0231(4) 0.0191(4) 0.0214(4) 0.0022(3) 0.0029(3) 0.0004(3)
C1 0.0172(4) 0.0183(4) 0.0195(4) 0.0030(4) 0.0026(3) 0.0000(4)
C2 0.0181(4) 0.0154(4) 0.0209(5) -0.0001(3) 0.0043(4) -0.0013(3)
C3 0.0177(4) 0.0175(4) 0.0192(4) -0.0002(3) 0.0043(3) -0.0012(3)
C4 0.0179(4) 0.0173(4) 0.0189(4) 0.0025(3) 0.0026(4) 0.0000(3)
C5 0.0210(5) 0.0163(4) 0.0213(5) -0.0008(4) 0.0035(4) 0.0008(4)
C6 0.0184(4) 0.0201(5) 0.0192(5) -0.0008(3) 0.0030(4) -0.0003(4)
C7 0.0312(6) 0.0297(6) 0.0269(6) 0.0051(4) 0.0016(5) 0.0010(5)
C8 0.0255(5) 0.0163(4) 0.0274(5) -0.0002(4) 0.0026(4) 0.0003(4)
C9 0.0256(5) 0.0214(5) 0.0193(5) -0.0016(4) 0.0020(4) -0.0010(4)
C10 0.0357(6) 0.0177(5) 0.0256(5) -0.0027(4) 0.0012(5) 0.0040(4)
C11 0.0305(6) 0.0247(5) 0.0210(5) -0.0036(4) 0.0005(4) 0.0011(4)
C12 0.0255(5) 0.0158(4) 0.0189(4) 0.0005(3) 0.0024(4) 0.0013(4)
C13 0.0265(5) 0.0195(5) 0.0219(5) -0.0002(4) 0.0013(4) -0.0002(4)
C14 0.0307(6) 0.0256(5) 0.0216(5) -0.0017(4) -0.0036(4) 0.0035(4)
C15 0.0444(7) 0.0225(5) 0.0182(5) 0.0024(4) -0.0002(5) 0.0047(5)
C16 0.0417(7) 0.0238(5) 0.0276(6) 0.0062(4) 0.0046(5) -0.0045(5)
C17 0.0293(6) 0.0226(5) 0.0290(6) 0.0046(4) 0.0025(4) -0.0032(4)

loop_
_atom_type_symbol
_atom_type_description
_atom_type_scat_dispersion_real
_atom_type_scat_dispersion_imag
_atom_type_scat_source
C C 0.0033 0.0016 'International Tables Vol C Tables 4.2.6.8 and 6.1.1.4'
H H 0.0000 0.0000 'International Tables Vol C Tables 4.2.6.8 and 6.1.1.4'
N N 0.0061 0.0033 'International Tables Vol C Tables 4.2.6.8 and 6.1.1.4'

loop_
_geom_angle_atom_site_label_1
_geom_angle_atom_site_label_2
_geom_angle_atom_site_label_3
_geom_angle
_geom_angle_site_symmetry_1
_geom_angle_site_symmetry_3
_geom_angle_publ_flag
C7 N1 C1 178.70(11) . . ?
N3 N2 C4 113.72(9) . . ?
N2 N3 C12 113.60(9) . . ?
C6 C1 N1 117.88(9) . . ?
C6 C1 C2 124.11(9) . . ?
N1 C1 C2 118.01(9) . . ?
C3 C2 C1 117.58(9) . . ?
C3 C2 C8 122.33(9) . . ?
C1 C2 C8 120.08(9) . . ?
C2 C3 C4 118.88(9) . . ?
C2 C3 C9 121.27(9) . . ?
C4 C3 C9 119.83(9) . . ?
C5 C4 C3 122.91(9) . . ?
C5 C4 N2 121.29(9) . . ?
C3 C4 N2 115.58(9) . . ?
C6 C5 C4 118.39(9) . . ?
C6 C5 C10 119.09(9) . . ?
C4 C5 C10 122.47(9) . . ?
C1 C6 C5 118.02(9) . . ?
C1 C6 C11 120.58(9) . . ?
C5 C6 C11 121.38(9) . . ?
C2 C8 H8A 109.5 . . ?
C2 C8 H8B 109.5 . . ?
H8A C8 H8B 109.5 . . ?
C2 C8 H8C 109.5 . . ?
H8A C8 H8C 109.5 . . ?
H8B C8 H8C 109.5 . . ?
C3 C9 H9A 109.5 . . ?
C3 C9 H9B 109.5 . . ?
H9A C9 H9B 109.5 . . ?
C3 C9 H9C 109.5 . . ?
H9A C9 H9C 109.5 . . ?
H9B C9 H9C 109.5 . . ?
C5 C10 H10A 109.5 . . ?
C5 C10 H10B 109.5 . . ?
H10A C10 H10B 109.5 . . ?
C5 C10 H10C 109.5 . . ?
H10A C10 H10C 109.5 . . ?
H10B C10 H10C 109.5 . . ?
C6 C11 H11A 109.5 . . ?
C6 C11 H11B 109.5 . . ?
H11A C11 H11B 109.5 . . ?
C6 C11 H11C 109.5 . . ?
H11A C11 H11C 109.5 . . ?
H11B C11 H11C 109.5 . . ?
C17 C12 C13 120.45(10) . . ?
C17 C12 N3 115.88(10) . . ?
C13 C12 N3 123.62(10) . . ?
C14 C13 C12 119.47(10) . . ?
C14 C13 H13 120.3 . . ?
C12 C13 H13 120.3 . . ?
C13 C14 C15 120.39(11) . . ?
C13 C14 H14 119.8 . . ?
C15 C14 H14 119.8 . . ?
C16 C15 C14 120.07(11) . . ?
C16 C15 H15 120.0 . . ?
C14 C15 H15 120.0 . . ?
C15 C16 C17 120.01(11) . . ?
C15 C16 H16 120.0 . . ?
C17 C16 H16 120.0 . . ?
C16 C17 C12 119.61(11) . . ?
C16 C17 H17 120.2 . . ?
C12 C17 H17 120.2 . . ?

loop_
_geom_bond_atom_site_label_1
_geom_bond_atom_site_label_2
_geom_bond_distance
_geom_bond_site_symmetry_2
_geom_bond_publ_flag
N1 C7 1.1625(15) . ?
N1 C1 1.4012(13) . ?
N2 N3 1.2550(13) . ?
N2 C4 1.4323(13) . ?
N3 C12 1.4302(13) . ?
C1 C6 1.3970(14) . ?
C1 C2 1.4021(14) . ?
C2 C3 1.3953(14) . ?
C2 C8 1.5031(14) . ?
C3 C4 1.4042(14) . ?
C3 C9 1.5074(14) . ?
C4 C5 1.4037(14) . ?
C5 C6 1.3993(14) . ?
C5 C10 1.5094(15) . ?
C6 C11 1.5068(15) . ?
C8 H8A 0.9800 . ?
C8 H8B 0.9800 . ?
C8 H8C 0.9800 . ?
C9 H9A 0.9800 . ?
C9 H9B 0.9800 . ?
C9 H9C 0.9800 . ?
C10 H10A 0.9800 . ?
C10 H10B 0.9800 . ?
C10 H10C 0.9800 . ?
C11 H11A 0.9800 . ?
C11 H11B 0.9800 . ?
C11 H11C 0.9800 . ?
C12 C17 1.3910(16) . ?
C12 C13 1.3936(15) . ?
C13 C14 1.3830(15) . ?
C13 H13 0.9500 . ?
C14 C15 1.3899(18) . ?
C14 H14 0.9500 . ?
C15 C16 1.3869(19) . ?
C15 H15 0.9500 . ?
C16 C17 1.3908(16) . ?
C16 H16 0.9500 . ?
C17 H17 0.9500 . ?

loop_
_geom_torsion_atom_site_label_1
_geom_torsion_atom_site_label_2
_geom_torsion_atom_site_label_3
_geom_torsion_atom_site_label_4
_geom_torsion
_geom_torsion_site_symmetry_1
_geom_torsion_site_symmetry_2
_geom_torsion_site_symmetry_3
_geom_torsion_site_symmetry_4
_geom_torsion_publ_flag
C4 N2 N3 C12 175.74(9) . . . . ?
C6 C1 C2 C3 -0.70(15) . . . . ?
N1 C1 C2 C3 -179.94(9) . . . . ?
C6 C1 C2 C8 178.17(10) . . . . ?
N1 C1 C2 C8 -1.08(14) . . . . ?
C1 C2 C3 C4 -2.25(14) . . . . ?
C8 C2 C3 C4 178.92(10) . . . . ?
C1 C2 C3 C9 179.54(9) . . . . ?
C8 C2 C3 C9 0.70(15) . . . . ?
C2 C3 C4 C5 3.93(15) . . . . ?
C9 C3 C4 C5 -177.83(10) . . . . ?
C2 C3 C4 N2 178.57(9) . . . . ?
C9 C3 C4 N2 -3.19(14) . . . . ?
N3 N2 C4 C5 -53.88(13) . . . . ?
N3 N2 C4 C3 131.39(10) . . . . ?
C3 C4 C5 C6 -2.52(16) . . . . ?
N2 C4 C5 C6 -176.86(9) . . . . ?
C3 C4 C5 C10 174.71(10) . . . . ?
N2 C4 C5 C10 0.37(16) . . . . ?
N1 C1 C6 C5 -178.67(9) . . . . ?
C2 C1 C6 C5 2.08(16) . . . . ?
N1 C1 C6 C11 2.64(15) . . . . ?
C2 C1 C6 C11 -176.60(10) . . . . ?
C4 C5 C6 C1 -0.46(15) . . . . ?
C10 C5 C6 C1 -177.79(10) . . . . ?
C4 C5 C6 C11 178.21(10) . . . . ?
C10 C5 C6 C11 0.89(16) . . . . ?
N2 N3 C12 C17 165.54(10) . . . . ?
N2 N3 C12 C13 -16.80(15) . . . . ?
C17 C12 C13 C14 0.06(16) . . . . ?
N3 C12 C13 C14 -177.50(10) . . . . ?
C12 C13 C14 C15 -0.15(17) . . . . ?
C13 C14 C15 C16 -0.28(18) . . . . ?
C14 C15 C16 C17 0.81(19) . . . . ?
C15 C16 C17 C12 -0.90(19) . . . . ?
C13 C12 C17 C16 0.47(17) . . . . ?
N3 C12 C17 C16 178.21(10) . . . . ?
